data_7706597
loop_
_publ_author_name
'Hu, Dandan'
'Lu, Bo'
'Song, Chao'
'Zhu, Bifeng'
'Wang, Lina'
'Bernhardt, Eduard'
'Zeng, Xiaoqing'

_publ_section_title
;
 Synthesis and characterization of phosphorous(III) diisocyanate and
 triisocyanate.
;
_journal_issue 9
_journal_name_full 'Dalton transactions (Cambridge, England : 2003)'
_journal_page_first 3299
_journal_page_last 3307
_journal_paper_doi 10.1039/d1dt00261a
_journal_volume 50
_journal_year 2021
_chemical_formula_moiety 'C2 Cl N2 O2 P'
_chemical_formula_sum 'C2 Cl N2 O2 P'
_chemical_formula_weight 150.46
_space_group_crystal_system orthorhombic
_space_group_IT_number 62
_space_group_name_Hall '-P 2ac 2n'
_space_group_name_H-M_alt 'P n m a'
_atom_sites_solution_primary dual
_audit_creation_date 2020-01-07
_audit_creation_method
;
Olex2 1.3
(compiled Nov 21 2019 18:26:39 for OlexSys, GUI svn.r6003)
;
_audit_update_record
;
2021-01-14 deposited with the CCDC.	2021-02-09 downloaded from the CCDC.
;
_cell_angle_alpha 90
_cell_angle_beta 90
_cell_angle_gamma 90
_cell_formula_units_Z 4
_cell_length_a 7.2241(17)
_cell_length_b 12.227(3)
_cell_length_c 6.3593(10)
_cell_measurement_reflns_used 1660
_cell_measurement_temperature 150(2)
_cell_measurement_theta_max 29.1363
_cell_measurement_theta_min 3.2688
_cell_volume 561.7(2)
_computing_cell_refinement
;
CrysAlisPro, Agilent Technologies,
Version 1.171.35.21 (release 20-01-2012 CrysAlis171 .NET)
(compiled Jan 23 2012,18:06:46)
;
_computing_data_collection
;
CrysAlisPro, Agilent Technologies,
Version 1.171.35.21 (release 20-01-2012 CrysAlis171 .NET)
(compiled Jan 23 2012,18:06:46)
;
_computing_data_reduction
;
CrysAlisPro, Agilent Technologies,
Version 1.171.35.21 (release 20-01-2012 CrysAlis171 .NET)
(compiled Jan 23 2012,18:06:46)
;
_computing_molecular_graphics 'Olex2 1.3 (Dolomanov et al., 2009)'
_computing_publication_material 'Olex2 1.3 (Dolomanov et al., 2009)'
_computing_structure_refinement 'SHELXL 2018/3 (Sheldrick, 2015)'
_computing_structure_solution 'SHELXT 2018/2 (Sheldrick, 2018)'
_diffrn_ambient_temperature 150(2)
_diffrn_detector_area_resol_mean 16.2705
_diffrn_measured_fraction_theta_full 0.994
_diffrn_measured_fraction_theta_max 0.915
_diffrn_measurement_details
;
#__ type_ start__ end____ width___ exp.time_
  1 omega   -4.00   22.00   0.2500   60.0000
omega____ theta____ kappa____ phi______ frames
    -       17.9787   77.0000 -180.0000 104

#__ type_ start__ end____ width___ exp.time_
  2 omega   -7.00   21.00   0.2500   60.0000
omega____ theta____ kappa____ phi______ frames
    -       17.9787   77.0000   60.0000 112

#__ type_ start__ end____ width___ exp.time_
  3 omega  -11.00   64.00   0.2500   60.0000
omega____ theta____ kappa____ phi______ frames
    -       17.9787   77.0000 -150.0000 300

#__ type_ start__ end____ width___ exp.time_
  4 omega  -41.00   49.00   0.2500   60.0000
omega____ theta____ kappa____ phi______ frames
    -      -19.5412   77.0000   60.0000 360

#__ type_ start__ end____ width___ exp.time_
  5 omega  -25.00   42.00   0.2500   60.0000
omega____ theta____ kappa____ phi______ frames
    -      -19.5412   77.0000 -180.0000 268

#__ type_ start__ end____ width___ exp.time_
  6 omega  -48.00  -27.00   0.2500   60.0000
omega____ theta____ kappa____ phi______ frames
    -      -19.5412   77.0000  -60.0000 84
;
_diffrn_measurement_device_type 'Xcalibur, Eos, Gemini ultra'
_diffrn_measurement_method '\w scans'
_diffrn_orient_matrix_UB_11 0.0792733000
_diffrn_orient_matrix_UB_12 -0.0335013000
_diffrn_orient_matrix_UB_13 0.0130654000
_diffrn_orient_matrix_UB_21 -0.0580040000
_diffrn_orient_matrix_UB_22 -0.0442050000
_diffrn_orient_matrix_UB_23 0.0294215000
_diffrn_orient_matrix_UB_31 -0.0061975000
_diffrn_orient_matrix_UB_32 -0.0162902000
_diffrn_orient_matrix_UB_33 -0.1069139000
_diffrn_radiation_monochromator graphite
_diffrn_radiation_type MoK\a
_diffrn_radiation_wavelength 0.71073
_diffrn_reflns_av_R_equivalents 0.0490
_diffrn_reflns_av_unetI/netI 0.0304
_diffrn_reflns_Laue_measured_fraction_full 0.994
_diffrn_reflns_Laue_measured_fraction_max 0.915
_diffrn_reflns_limit_h_max 9
_diffrn_reflns_limit_h_min -9
_diffrn_reflns_limit_k_max 14
_diffrn_reflns_limit_k_min -16
_diffrn_reflns_limit_l_max 8
_diffrn_reflns_limit_l_min -8
_diffrn_reflns_number 2888
_diffrn_reflns_point_group_measured_fraction_full 0.994
_diffrn_reflns_point_group_measured_fraction_max 0.915
_diffrn_reflns_theta_full 25.242
_diffrn_reflns_theta_max 28.840
_diffrn_reflns_theta_min 3.332
_diffrn_source 'Enhance (Mo) X-ray Source'
_exptl_absorpt_coefficient_mu 0.865
_exptl_absorpt_correction_T_max 0.825
_exptl_absorpt_correction_T_min 0.737
_exptl_absorpt_correction_type analytical
_exptl_absorpt_process_details
;
CrysAlisPro, Agilent Technologies,
Version 1.171.35.21 (release 20-01-2012 CrysAlis171 .NET)
(compiled Jan 23 2012,18:06:46)
Analytical numeric absorption correction using a multifaceted crystal
			model based on expressions derived by R.C. Clark & J.S. Reid.
(Clark, R. C. & Reid, J. S. (1995). Acta Cryst. A51, 887-897)
;
_exptl_crystal_density_diffrn 1.779
_exptl_crystal_density_method 'not measured'
_exptl_crystal_description needle
_exptl_crystal_F_000 296
_exptl_crystal_size_max 0.4715
_exptl_crystal_size_mid 0.3683
_exptl_crystal_size_min 0.3333
_refine_diff_density_max 0.366
_refine_diff_density_min -0.636
_refine_diff_density_rms 0.074
_refine_ls_extinction_method none
_refine_ls_goodness_of_fit_ref 1.057
_refine_ls_hydrogen_treatment undef
_refine_ls_matrix_type full
_refine_ls_number_parameters 40
_refine_ls_number_reflns 704
_refine_ls_number_restraints 0
_refine_ls_restrained_S_all 1.057
_refine_ls_R_factor_all 0.0412
_refine_ls_R_factor_gt 0.0329
_refine_ls_shift/su_max 0.000
_refine_ls_shift/su_mean 0.000
_refine_ls_structure_factor_coef Fsqd
_refine_ls_weighting_details 'w=1/[\s^2^(Fo^2^)+(0.0549P)^2^] where P=(Fo^2^+2Fc^2^)/3'
_refine_ls_weighting_scheme calc
_refine_ls_wR_factor_gt 0.0850
_refine_ls_wR_factor_ref 0.0894
_reflns_Friedel_coverage 0.000
_reflns_number_gt 599
_reflns_number_total 704
_reflns_threshold_expression 'I > 2\s(I)'
_cod_data_source_file d1dt00261a2.cif
_cod_data_source_block exp_2547
_cod_depositor_comments 'Adding full bibliography for 7706596--7706597.cif.'
_cod_database_code 7706597
_shelx_shelxl_version_number 2018/3
_chemical_oxdiff_formula 'C2 N2 O2 P1 Cl1'
_chemical_oxdiff_usercomment PCl(NCO)2
_shelx_space_group_comment
;
The symmetry employed for this shelxl refinement is uniquely defined
by the following loop, which should always be used as a source of
symmetry information in preference to the above space-group names.
They are only intended as comments.
;
_reflns_odcompleteness_completeness 99.29
_reflns_odcompleteness_iscentric 1
_reflns_odcompleteness_theta 26.32
_olex2_refinement_description
;
;
_smtbx_masks_void_probe_radius 1.2
_smtbx_masks_void_truncation_radius 1.2
_olex2_submission_special_instructions 'No special instructions were received'

loop_
_space_group_symop_operation_xyz
'x, y, z'
'-x+1/2, -y, z+1/2'
'-x, y+1/2, -z'
'x+1/2, -y+1/2, -z+1/2'
'-x, -y, -z'
'x-1/2, y, -z-1/2'
'x, -y-1/2, z'
'-x-1/2, y-1/2, z-1/2'

loop_
_atom_site_label
_atom_site_type_symbol
_atom_site_fract_x
_atom_site_fract_y
_atom_site_fract_z
_atom_site_U_iso_or_equiv
_atom_site_adp_type
_atom_site_occupancy
_atom_site_site_symmetry_order
_atom_site_calc_flag
_atom_site_refinement_flags_posn
_atom_site_refinement_flags_adp
_atom_site_refinement_flags_occupancy
_atom_site_disorder_assembly
_atom_site_disorder_group
P001 P 0.33904(8) 0.250000 0.59366(8) 0.0215(2) Uani 1 2 d S T P . .
Cl02 Cl 0.55039(11) 0.250000 0.37515(11) 0.0453(3) Uani 1 2 d S T P . .
O003 O 0.2980(2) 0.51500(13) 0.8936(2) 0.0463(4) Uani 1 1 d . . . . .
N004 N 0.4187(2) 0.35326(13) 0.7473(2) 0.0291(4) Uani 1 1 d . . . . .
C005 C 0.3505(2) 0.43416(15) 0.8179(3) 0.0296(4) Uani 1 1 d . . . . .

loop_
_atom_site_aniso_label
_atom_site_aniso_U_11
_atom_site_aniso_U_22
_atom_site_aniso_U_33
_atom_site_aniso_U_23
_atom_site_aniso_U_13
_atom_site_aniso_U_12
P001 0.0196(3) 0.0212(3) 0.0236(3) 0.000 -0.0013(2) 0.000
Cl02 0.0454(5) 0.0509(5) 0.0394(4) 0.000 0.0207(3) 0.000
O003 0.0538(9) 0.0324(9) 0.0526(8) -0.0153(6) 0.0033(7) 0.0055(7)
N004 0.0275(8) 0.0243(8) 0.0354(7) -0.0027(5) -0.0047(7) -0.0002(6)
C005 0.0331(10) 0.0260(9) 0.0295(8) -0.0023(7) -0.0024(7) -0.0026(7)

loop_
_atom_type_symbol
_atom_type_description
_atom_type_scat_dispersion_real
_atom_type_scat_dispersion_imag
_atom_type_scat_source
C C 0.0033 0.0016 'International Tables Vol C Tables 4.2.6.8 and 6.1.1.4'
N N 0.0061 0.0033 'International Tables Vol C Tables 4.2.6.8 and 6.1.1.4'
O O 0.0106 0.0060 'International Tables Vol C Tables 4.2.6.8 and 6.1.1.4'
P P 0.1023 0.0942 'International Tables Vol C Tables 4.2.6.8 and 6.1.1.4'
Cl Cl 0.1484 0.1585 'International Tables Vol C Tables 4.2.6.8 and 6.1.1.4'

loop_
_exptl_crystal_face_index_h
_exptl_crystal_face_index_k
_exptl_crystal_face_index_l
_exptl_crystal_face_perp_dist
_exptl_oxdiff_crystal_face_indexfrac_h
_exptl_oxdiff_crystal_face_indexfrac_k
_exptl_oxdiff_crystal_face_indexfrac_l
_exptl_oxdiff_crystal_face_x
_exptl_oxdiff_crystal_face_y
_exptl_oxdiff_crystal_face_z
8 -3 5 0.1138 8.0548 -2.9271 5.0324 0.8023 -0.1898 -0.5403
5 14 -3 0.2000 4.9588 14.0673 -2.9965 -0.1173 -0.9976 0.0605
2 4 -8 0.1492 1.9943 4.0231 -8.0157 -0.0814 -0.5294 0.7791
-9 7 0 0.1360 -9.0819 6.9244 -0.0224 -0.9522 0.2200 -0.0541
-7 -9 -4 0.2635 -6.9910 -9.0806 -4.0265 -0.3026 0.6884 0.6217
-4 -13 -5 0.2563 -3.9551 -13.0580 -5.0215 0.0583 0.6589 0.7741
4 -8 -7 0.1729 4.0634 -7.9750 -7.0075 0.4977 -0.0893 0.8539
4 14 3 0.1853 3.9510 14.0591 3.0163 -0.1184 -0.7619 -0.5760
1 -11 7 0.1696 1.0564 -11.0049 7.0210 0.5442 0.6318 -0.5779
1 -16 -4 0.2244 1.0856 -16.0146 -4.0065 0.5702 0.5271 0.6825
-1 -2 -9 0.1884 -0.9916 -2.0144 -9.0251 -0.1290 -0.1190 1.0039
-1 16 3 0.2040 -1.0852 16.0143 3.0040 -0.5833 -0.5566 -0.5753
-1 13 -6 0.2019 -1.0666 13.0080 -6.0186 -0.5990 -0.6902 0.4382
5 2 -8 0.1218 5.0200 2.0488 -8.0083 0.2247 -0.6174 0.7917
8 9 1 0.1467 7.9975 9.0895 1.0213 0.3428 -0.8356 -0.3068
-3 -8 7 0.1869 -2.9795 -8.0387 7.0111 0.1247 0.7344 -0.6002
-10 5 0 0.1442 -10.0773 4.9120 -0.0247 -0.9637 0.3667 -0.0149
1 7 8 0.2316 0.9674 7.0214 8.0222 -0.0537 -0.1305 -0.9781

loop_
_geom_angle_atom_site_label_1
_geom_angle_atom_site_label_2
_geom_angle_atom_site_label_3
_geom_angle
_geom_angle_site_symmetry_1
_geom_angle_site_symmetry_3
_geom_angle_publ_flag
N004 P001 Cl02 97.87(6) 7_565 . ?
N004 P001 Cl02 97.87(6) . . ?
N004 P001 N004 96.15(11) 7_565 . ?
C005 N004 P001 133.92(15) . . ?
O003 C005 N004 174.4(2) . . ?

loop_
_geom_bond_atom_site_label_1
_geom_bond_atom_site_label_2
_geom_bond_distance
_geom_bond_site_symmetry_2
_geom_bond_publ_flag
P001 Cl02 2.0645(9) . ?
P001 N004 1.6969(16) 7_565 ?
P001 N004 1.6970(16) . ?
O003 C005 1.163(2) . ?
N004 C005 1.193(3) . ?

loop_
_geom_torsion_atom_site_label_1
_geom_torsion_atom_site_label_2
_geom_torsion_atom_site_label_3
_geom_torsion_atom_site_label_4
_geom_torsion
_geom_torsion_site_symmetry_1
_geom_torsion_site_symmetry_2
_geom_torsion_site_symmetry_3
_geom_torsion_site_symmetry_4
_geom_torsion_publ_flag
Cl02 P001 N004 C005 130.5(2) . . . . ?
N004 P001 N004 C005 -130.62(17) 7_565 . . . ?
